data_1006098
loop_
_publ_author_name
'Gabas, M'
'Palacio, F'
'Rodriguez-Carvajal, J'
'Visser, D'

_publ_section_title
;
Magnetic structures of the three-dimensional Heisenberg
antiferromagnets K2 Fe Cl5 . (D2 O) and Rb2 Fe Cl5 . (D2
O)
;
_journal_coden_ASTM JCOMEL
_journal_name_full 'Journal of Physics: Condensed Matter'
_journal_page_first 4725
_journal_page_last 4738
_journal_paper_doi 10.1088/0953-8984/7/24/012
_journal_volume 7
_journal_year 1995
_chemical_formula_structural 'K2 (Fe Cl5 (H2 O))'
_chemical_formula_sum 'Cl5 Fe H2 K2 O'
_chemical_name_systematic 'Potassium aquapentachloroferrate(III)'
_space_group_IT_number 62
_symmetry_cell_setting orthorhombic
_symmetry_Int_Tables_number 62
_symmetry_space_group_name_Hall '-P 2ac 2n'
_symmetry_space_group_name_H-M 'P n m a'
_cell_angle_alpha 90
_cell_angle_beta 90
_cell_angle_gamma 90
_cell_formula_units_Z 4
_cell_length_a 13.5795(7)
_cell_length_b 9.7024(7)
_cell_length_c 7.0147(3)
_cell_volume 924.2
_refine_ls_R_factor_all 0.039
_cod_original_formula_sum 'H2 Cl5 Fe K2 O'
_cod_database_code 1006098

loop_
_symmetry_equiv_pos_as_xyz
x,y,z
1/2+x,1/2-y,1/2-z
-x,1/2+y,-z
1/2-x,-y,1/2+z
-x,-y,-z
1/2-x,1/2+y,1/2+z
x,1/2-y,z
1/2+x,y,1/2-z

loop_
_atom_site_aniso_label
_atom_site_aniso_U_11
_atom_site_aniso_U_12
_atom_site_aniso_U_13
_atom_site_aniso_U_22
_atom_site_aniso_U_23
_atom_site_aniso_U_33
K1 0.0400(5) 0.0001(3) 0.0063(3) 0.0378(5) 0. 0.0412(6)
Fe1 0.01915(4) 0. -0.0034(2) 0.01802(4) 0. 0.02097(4)
Cl1 0.0238(5) 0. -0.0062(3) 0.0314(6) 0. 0.0241(6)
Cl2 0.0451(7) 0. 0.0069(5) 0.0465(6) 0. 0.02240(7)
Cl3 0.0294(6) 0. 0.0120(4) 0.0383(6) 0. 0.0376(6)
Cl4 0.0409(6) -0.0003(2) -0.0139(3) 0.0176(5) 0. 0.0448(6)
O1 0.029(1) 0. -0.026(1) 0.021(1) 0. 0.054(2)

loop_
_atom_site_label
_atom_site_type_symbol
_atom_site_symmetry_multiplicity
_atom_site_Wyckoff_symbol
_atom_site_fract_x
_atom_site_fract_y
_atom_site_fract_z
_atom_site_occupancy
_atom_site_attached_hydrogens
_atom_site_calc_flag
K1 K1+ 8 d 0.35468(6) 0.49882(7) 0.1465(1) 1. 0 d
Fe1 Fe3+ 4 c 0.11457(4) 0.25 0.19024(8) 1. 0 d
Cl1 Cl1- 4 c 0.25019(7) 0.25 0.3923(2) 1. 0 d
Cl2 Cl1- 4 c 0.2179(1) 0.25 -0.0794(2) 1. 0 d
Cl3 Cl1- 4 c 0.00597(8) 0.25 0.4587(2) 1. 0 d
Cl4 Cl1- 8 d 0.10493(7) 0.49374(8) 0.1809(1) 1. 0 d
O1 O2- 4 c 0.0064(2) 0.25 0.0089(5) 1. 0 d
H1 H1+ 8 d -0.0044(30) 0.3126(33) -0.0372(57) 1. 0 d

loop_
_atom_type_symbol
_atom_type_oxidation_number
K1+ 1.000
Fe3+ 3.000
Cl1- -1.000
O2- -2.000
H1+ 1.000
